data_1545560
loop_
_publ_author_name
'Sun, Yanwen'
'Wu, Haolei'
'Wei, Changheng'
'Gao, Mei'
'Shen, Zeyi'
'Li, Hongsen'

_publ_section_title
;
 4-Chloro-5-(morpholin-4-yl)-2-[(5-phenyl-1,3,4-oxadiazole-2-yl)methyl]pyridazin-3(2<i>H</i>)-one
;
_journal_issue 3
_journal_name_full IUCrData
_journal_page_first x170370
_journal_paper_doi 10.1107/S2414314617003704
_journal_volume 2
_journal_year 2017
_chemical_formula_iupac 'C17 H16 Cl N5 O3'
_chemical_formula_moiety 'C17 H16 Cl N5 O3'
_chemical_formula_sum 'C17 H16 Cl N5 O3'
_chemical_formula_weight 373.80
_chemical_name_systematic
4-Chloro-5-(morpholin-4-yl)-2-[(5-phenyl-1,3,4-oxadiazole-2-yl)methyl]pyridazin-3(2<i>H</i>)-one
_space_group_crystal_system orthorhombic
_space_group_IT_number 19
_space_group_name_Hall 'P 2ac 2ab'
_space_group_name_H-M_alt 'P 21 21 21'
_symmetry_space_group_name_Hall 'P 2ac 2ab'
_symmetry_space_group_name_H-M 'P 21 21 21'
_atom_sites_solution_hydrogens geom
_atom_sites_solution_primary direct
_atom_sites_solution_secondary difmap
_audit_creation_method SHELXL-2013
_cell_angle_alpha 90
_cell_angle_beta 90
_cell_angle_gamma 90
_cell_formula_units_Z 4
_cell_length_a 4.7931(7)
_cell_length_b 10.4177(15)
_cell_length_c 33.685(5)
_cell_measurement_reflns_used 3057
_cell_measurement_temperature 293(2)
_cell_measurement_theta_max 50.353
_cell_measurement_theta_min 4.597
_cell_volume 1682.0(4)
_computing_cell_refinement
;
SAINT (Bruker, 2008)
;
_computing_data_collection
;
SMART (Bruker, 2008)
;
_computing_data_reduction
;
SAINT (Bruker, 2008)
;
_computing_molecular_graphics
;
SHELXTL (Sheldrick, 2008) and Mercury (Macrae <i>et al.</i>,
2008)
;
_computing_publication_material
;
SHELXTL (Sheldrick, 2008) and PLATON (Spek, 2009)
;
_computing_structure_refinement
;
SHELXL2013 (Sheldrick, 2015)
;
_computing_structure_solution
;
SHELXS97 (Sheldrick, 2008)
;
_diffrn_ambient_temperature 293(2)
_diffrn_measured_fraction_theta_full 0.998
_diffrn_measured_fraction_theta_max 0.998
_diffrn_measurement_device_type 'Bruker SMART CCD area detector'
_diffrn_measurement_method 'phi and omega scans'
_diffrn_radiation_type MoK\a
_diffrn_radiation_wavelength 0.71073
_diffrn_reflns_av_R_equivalents 0.0362
_diffrn_reflns_limit_h_max 5
_diffrn_reflns_limit_h_min -5
_diffrn_reflns_limit_k_max 12
_diffrn_reflns_limit_k_min -12
_diffrn_reflns_limit_l_max 41
_diffrn_reflns_limit_l_min -40
_diffrn_reflns_number 10022
_diffrn_reflns_theta_full 25.242
_diffrn_reflns_theta_max 25.995
_diffrn_reflns_theta_min 2.046
_exptl_absorpt_coefficient_mu 0.257
_exptl_absorpt_correction_T_max 0.7456
_exptl_absorpt_correction_T_min 0.6584
_exptl_absorpt_correction_type multi-scan
_exptl_absorpt_process_details
;
(SADABS; Bruker, 2008)
;
_exptl_crystal_colour pale-yellow
_exptl_crystal_density_diffrn 1.476
_exptl_crystal_description prismatic
_exptl_crystal_F_000 776
_exptl_crystal_size_max 0.200
_exptl_crystal_size_mid 0.160
_exptl_crystal_size_min 0.110
_refine_diff_density_max 0.206
_refine_diff_density_min -0.172
_refine_ls_abs_structure_details
;
Flack <i>x</i> determined using 1105 quotients
[(<i>I</i>^+^)-(<i>I</i>^-^)]/[(<i>I</i>^+^)+(<i>I</i>^-^)]
(Parsons <i>et al.</i>,  2013)
;
_refine_ls_abs_structure_Flack 0.05(3)
_refine_ls_extinction_method none
_refine_ls_goodness_of_fit_ref 1.073
_refine_ls_hydrogen_treatment constr
_refine_ls_matrix_type full
_refine_ls_number_parameters 235
_refine_ls_number_reflns 3282
_refine_ls_number_restraints 0
_refine_ls_restrained_S_all 1.073
_refine_ls_R_factor_all 0.0455
_refine_ls_R_factor_gt 0.0409
_refine_ls_shift/su_max 0.002
_refine_ls_shift/su_mean 0.000
_refine_ls_structure_factor_coef Fsqd
_refine_ls_weighting_details 'w=1/[\s^2^(Fo^2^)+(0.0555P)^2^] where P=(Fo^2^+2Fc^2^)/3'
_refine_ls_weighting_scheme calc
_refine_ls_wR_factor_gt 0.0934
_refine_ls_wR_factor_ref 0.0962
_reflns_number_gt 2995
_reflns_number_total 3282
_reflns_threshold_expression 'I > 2\s(I)'
_cod_data_source_file su4138sup1.cif
_cod_data_source_block I
_cod_database_code 1545560
_shelx_space_group_comment
;
The symmetry employed for this shelxl refinement is uniquely defined
by the following loop, which should always be used as a source of
symmetry information in preference to the above space-group names.
They are only intended as comments.
;
_shelx_estimated_absorpt_t_min 0.950
_shelx_estimated_absorpt_t_max 0.972
_shelxl_version_number .2013

loop_
_space_group_symop_operation_xyz
'x, y, z'
'-x+1/2, -y, z+1/2'
'-x, y+1/2, -z+1/2'
'x+1/2, -y+1/2, -z'

loop_
_atom_site_type_symbol
_atom_site_label
_atom_site_fract_x
_atom_site_fract_y
_atom_site_fract_z
_atom_site_U_iso_or_equiv
_atom_site_adp_type
_atom_site_calc_flag
_atom_site_occupancy
Cl Cl1 0.59088(15) -0.01685(6) 0.76733(2) 0.0433(2) Uani d 1
N N1 0.4856(6) 0.2459(3) 0.59442(7) 0.0529(7) Uani d 1
N N2 0.3286(6) 0.2745(3) 0.62853(7) 0.0486(7) Uani d 1
N N3 0.0445(5) 0.1687(2) 0.70294(7) 0.0368(5) Uani d 1
N N4 -0.0777(6) 0.2543(2) 0.72725(7) 0.0396(5) Uani d 1
N N5 0.2681(5) 0.1739(2) 0.82072(7) 0.0405(6) Uani d 1
O O1 0.1658(5) 0.09679(19) 0.60219(6) 0.0451(5) Uani d 1
O O2 0.3400(4) 0.00730(18) 0.68817(6) 0.0452(5) Uani d 1
O O3 0.2610(7) 0.1845(3) 0.90460(7) 0.0765(9) Uani d 1
C C1 0.3377(8) -0.0400(4) 0.53314(10) 0.0608(10) Uani d 1
H H1 0.2004 -0.0757 0.5492 0.073 Uiso calc 1
C C2 0.4134(11) -0.1013(4) 0.49869(11) 0.0736(11) Uani d 1
H H2 0.3278 -0.1779 0.4914 0.088 Uiso calc 1
C C3 0.6176(10) -0.0483(4) 0.47491(11) 0.0722(11) Uani d 1
H H3 0.6687 -0.0890 0.4514 0.087 Uiso calc 1
C C4 0.7437(9) 0.0626(4) 0.48555(10) 0.0690(11) Uani d 1
H H4 0.8819 0.0972 0.4694 0.083 Uiso calc 1
C C5 0.6695(8) 0.1252(4) 0.52024(10) 0.0581(9) Uani d 1
H H5 0.7578 0.2012 0.5274 0.070 Uiso calc 1
C C6 0.4629(7) 0.0738(3) 0.54413(8) 0.0462(8) Uani d 1
C C7 0.3820(7) 0.1421(3) 0.57997(8) 0.0430(7) Uani d 1
C C8 0.1487(7) 0.1844(3) 0.63175(8) 0.0400(7) Uani d 1
C C9 -0.0686(7) 0.1662(3) 0.66278(8) 0.0421(7) Uani d 1
H H9A -0.2075 0.2334 0.6602 0.050 Uiso calc 1
H H9B -0.1610 0.0845 0.6584 0.050 Uiso calc 1
C C10 0.2450(6) 0.0805(3) 0.71332(8) 0.0342(6) Uani d 1
C C11 0.3255(5) 0.0852(2) 0.75441(8) 0.0316(6) Uani d 1
C C12 0.2033(6) 0.1676(2) 0.78069(8) 0.0334(6) Uani d 1
C C13 -0.0014(6) 0.2522(2) 0.76394(8) 0.0378(7) Uani d 1
H H13 -0.0863 0.3106 0.7810 0.045 Uiso calc 1
C C14 0.1841(9) 0.2897(3) 0.84206(9) 0.0505(9) Uani d 1
H H14A -0.0167 0.2901 0.8456 0.061 Uiso calc 1
H H14B 0.2352 0.3650 0.8268 0.061 Uiso calc 1
C C15 0.3242(10) 0.2938(4) 0.88161(10) 0.0663(11) Uani d 1
H H15A 0.5245 0.2991 0.8778 0.080 Uiso calc 1
H H15B 0.2650 0.3702 0.8958 0.080 Uiso calc 1
C C16 0.3517(11) 0.0713(4) 0.88451(10) 0.0739(12) Uani d 1
H H16A 0.3067 -0.0032 0.9005 0.089 Uiso calc 1
H H16B 0.5528 0.0742 0.8814 0.089 Uiso calc 1
C C17 0.2186(9) 0.0577(3) 0.84467(9) 0.0538(9) Uani d 1
H H17A 0.2956 -0.0165 0.8311 0.065 Uiso calc 1
H H17B 0.0196 0.0444 0.8478 0.065 Uiso calc 1

loop_
_atom_site_aniso_label
_atom_site_aniso_U_11
_atom_site_aniso_U_22
_atom_site_aniso_U_33
_atom_site_aniso_U_12
_atom_site_aniso_U_13
_atom_site_aniso_U_23
Cl1 0.0348(4) 0.0369(4) 0.0584(4) 0.0064(3) 0.0008(3) 0.0035(3)
N1 0.0579(19) 0.0594(17) 0.0416(14) -0.0151(15) 0.0007(13) 0.0019(12)
N2 0.0553(17) 0.0510(14) 0.0395(14) -0.0093(14) -0.0015(12) 0.0000(11)
N3 0.0351(13) 0.0353(12) 0.0399(12) 0.0023(11) 0.0019(10) 0.0019(10)
N4 0.0379(13) 0.0357(12) 0.0451(14) 0.0058(11) 0.0071(12) 0.0019(10)
N5 0.0495(15) 0.0341(13) 0.0379(13) -0.0002(12) 0.0075(11) 0.0012(10)
O1 0.0496(13) 0.0460(11) 0.0396(11) -0.0079(11) 0.0004(9) -0.0011(9)
O2 0.0496(13) 0.0407(11) 0.0455(11) 0.0067(11) 0.0072(9) -0.0061(9)
O3 0.108(2) 0.0816(18) 0.0397(13) 0.0122(19) 0.0130(14) 0.0015(12)
C1 0.062(2) 0.072(2) 0.0486(19) -0.007(2) 0.0062(17) -0.0053(17)
C2 0.081(3) 0.078(3) 0.062(2) -0.004(3) 0.000(2) -0.019(2)
C3 0.077(3) 0.094(3) 0.046(2) 0.007(3) 0.005(2) -0.0082(19)
C4 0.074(3) 0.085(3) 0.048(2) 0.004(2) 0.0156(19) 0.0109(19)
C5 0.067(2) 0.062(2) 0.0454(19) -0.0025(19) 0.0026(17) 0.0083(15)
C6 0.0483(19) 0.0574(18) 0.0329(15) 0.0057(16) -0.0071(13) 0.0068(13)
C7 0.0435(17) 0.0503(17) 0.0352(14) -0.0045(15) -0.0040(13) 0.0107(13)
C8 0.0439(18) 0.0416(15) 0.0345(14) 0.0000(14) -0.0076(13) 0.0044(12)
C9 0.0376(16) 0.0464(16) 0.0422(16) 0.0002(15) -0.0043(14) 0.0006(12)
C10 0.0294(14) 0.0295(13) 0.0438(15) -0.0030(12) 0.0085(12) -0.0009(12)
C11 0.0269(13) 0.0256(13) 0.0423(15) -0.0021(11) 0.0031(11) 0.0022(11)
C12 0.0333(14) 0.0265(13) 0.0405(14) -0.0049(12) 0.0063(12) 0.0014(11)
C13 0.0398(16) 0.0288(13) 0.0448(16) 0.0040(12) 0.0096(13) -0.0009(12)
C14 0.066(2) 0.0415(16) 0.0437(17) -0.0024(16) 0.0098(16) -0.0045(13)
C15 0.080(3) 0.068(2) 0.0501(19) -0.006(2) 0.0091(19) -0.0116(17)
C16 0.100(4) 0.075(2) 0.0470(19) 0.025(3) 0.008(2) 0.0126(17)
C17 0.073(2) 0.0413(16) 0.0475(18) 0.0036(17) 0.0125(17) 0.0095(14)

loop_
_atom_type_symbol
_atom_type_description
_atom_type_scat_dispersion_real
_atom_type_scat_dispersion_imag
_atom_type_scat_source
C C 0.0033 0.0016 'International Tables Vol C Tables 4.2.6.8 and 6.1.1.4'
H H 0.0000 0.0000 'International Tables Vol C Tables 4.2.6.8 and 6.1.1.4'
N N 0.0061 0.0033 'International Tables Vol C Tables 4.2.6.8 and 6.1.1.4'
O O 0.0106 0.0060 'International Tables Vol C Tables 4.2.6.8 and 6.1.1.4'
Cl Cl 0.1484 0.1585 'International Tables Vol C Tables 4.2.6.8 and 6.1.1.4'

loop_
_geom_angle_atom_site_label_1
_geom_angle_atom_site_label_2
_geom_angle_atom_site_label_3
_geom_angle
C7 N1 N2 106.3(3)
C8 N2 N1 106.0(2)
N4 N3 C10 126.3(2)
N4 N3 C9 114.5(2)
C10 N3 C9 119.0(2)
C13 N4 N3 116.7(2)
C12 N5 C14 117.1(2)
C12 N5 C17 117.2(2)
C14 N5 C17 111.4(2)
C8 O1 C7 102.5(2)
C15 O3 C16 110.0(3)
C2 C1 C6 120.8(4)
C2 C1 H1 119.6
C6 C1 H1 119.6
C1 C2 C3 119.5(4)
C1 C2 H2 120.3
C3 C2 H2 120.3
C4 C3 C2 120.4(4)
C4 C3 H3 119.8
C2 C3 H3 119.8
C3 C4 C5 120.8(4)
C3 C4 H4 119.6
C5 C4 H4 119.6
C6 C5 C4 119.5(4)
C6 C5 H5 120.3
C4 C5 H5 120.3
C1 C6 C5 119.2(3)
C1 C6 C7 121.8(3)
C5 C6 C7 119.0(3)
N1 C7 O1 112.2(3)
N1 C7 C6 128.5(3)
O1 C7 C6 119.3(3)
N2 C8 O1 113.1(3)
N2 C8 C9 128.7(3)
O1 C8 C9 118.2(3)
N3 C9 C8 112.9(3)
N3 C9 H9A 109.0
C8 C9 H9A 109.0
N3 C9 H9B 109.0
C8 C9 H9B 109.0
H9A C9 H9B 107.8
O2 C10 N3 119.9(3)
O2 C10 C11 125.9(3)
N3 C10 C11 114.2(2)
C12 C11 C10 122.0(3)
C12 C11 Cl1 122.9(2)
C10 C11 Cl1 115.0(2)
C11 C12 N5 124.4(3)
C11 C12 C13 115.1(2)
N5 C12 C13 120.5(2)
N4 C13 C12 125.5(2)
N4 C13 H13 117.2
C12 C13 H13 117.2
N5 C14 C15 109.8(3)
N5 C14 H14A 109.7
C15 C14 H14A 109.7
N5 C14 H14B 109.7
C15 C14 H14B 109.7
H14A C14 H14B 108.2
O3 C15 C14 111.7(3)
O3 C15 H15A 109.3
C14 C15 H15A 109.3
O3 C15 H15B 109.3
C14 C15 H15B 109.3
H15A C15 H15B 107.9
O3 C16 C17 112.0(3)
O3 C16 H16A 109.2
C17 C16 H16A 109.2
O3 C16 H16B 109.2
C17 C16 H16B 109.2
H16A C16 H16B 107.9
N5 C17 C16 110.2(3)
N5 C17 H17A 109.6
C16 C17 H17A 109.6
N5 C17 H17B 109.6
C16 C17 H17B 109.6
H17A C17 H17B 108.1

loop_
_geom_bond_atom_site_label_1
_geom_bond_atom_site_label_2
_geom_bond_distance
Cl1 C11 1.714(3)
N1 C7 1.285(4)
N1 N2 1.405(4)
N2 C8 1.278(4)
N3 N4 1.345(3)
N3 C10 1.375(4)
N3 C9 1.457(4)
N4 C13 1.289(4)
N5 C12 1.385(4)
N5 C14 1.461(4)
N5 C17 1.474(4)
O1 C8 1.354(3)
O1 C7 1.363(4)
O2 C10 1.228(3)
O3 C15 1.411(4)
O3 C16 1.427(4)
C1 C2 1.373(5)
C1 C6 1.380(5)
C1 H1 0.9300
C2 C3 1.380(6)
C2 H2 0.9300
C3 C4 1.351(6)
C3 H3 0.9300
C4 C5 1.385(5)
C4 H4 0.9300
C5 C6 1.384(5)
C5 H5 0.9300
C6 C7 1.454(4)
C8 C9 1.488(4)
C9 H9A 0.9700
C9 H9B 0.9700
C10 C11 1.438(4)
C11 C12 1.365(4)
C12 C13 1.435(4)
C13 H13 0.9300
C14 C15 1.493(5)
C14 H14A 0.9700
C14 H14B 0.9700
C15 H15A 0.9700
C15 H15B 0.9700
C16 C17 1.493(5)
C16 H16A 0.9700
C16 H16B 0.9700
C17 H17A 0.9700
C17 H17B 0.9700

loop_
_geom_hbond_atom_site_label_D
_geom_hbond_atom_site_label_H
_geom_hbond_atom_site_label_A
_geom_hbond_site_symmetry_A
_geom_hbond_distance_DH
_geom_hbond_distance_HA
_geom_hbond_distance_DA
_geom_hbond_angle_DHA
C17 H17A Cl1 . 0.97 2.57 3.252(3) 127
C14 H14B O2 3_656 0.97 2.57 3.373(4) 141
C13 H13 O2 3_556 0.93 2.60 3.507(3) 165
C9 H9A N2 1_455 0.97 2.50 3.310(4) 141

loop_
_geom_torsion_atom_site_label_1
_geom_torsion_atom_site_label_2
_geom_torsion_atom_site_label_3
_geom_torsion_atom_site_label_4
_geom_torsion
C7 N1 N2 C8 1.0(3)
C10 N3 N4 C13 -0.9(4)
C9 N3 N4 C13 174.2(3)
C6 C1 C2 C3 0.1(6)
C1 C2 C3 C4 0.5(7)
C2 C3 C4 C5 -0.4(6)
C3 C4 C5 C6 -0.3(6)
C2 C1 C6 C5 -0.8(5)
C2 C1 C6 C7 178.6(4)
C4 C5 C6 C1 0.9(5)
C4 C5 C6 C7 -178.5(3)
N2 N1 C7 O1 -0.7(3)
N2 N1 C7 C6 178.0(3)
C8 O1 C7 N1 0.1(3)
C8 O1 C7 C6 -178.7(3)
C1 C6 C7 N1 177.5(3)
C5 C6 C7 N1 -3.1(5)
C1 C6 C7 O1 -3.9(5)
C5 C6 C7 O1 175.5(3)
N1 N2 C8 O1 -1.0(3)
N1 N2 C8 C9 179.3(3)
C7 O1 C8 N2 0.6(3)
C7 O1 C8 C9 -179.7(2)
N4 N3 C9 C8 125.5(3)
C10 N3 C9 C8 -59.1(3)
N2 C8 C9 N3 -53.4(4)
O1 C8 C9 N3 127.0(3)
N4 N3 C10 O2 179.9(3)
C9 N3 C10 O2 5.1(4)
N4 N3 C10 C11 -0.5(4)
C9 N3 C10 C11 -175.3(2)
O2 C10 C11 C12 -178.2(3)
N3 C10 C11 C12 2.3(4)
O2 C10 C11 Cl1 3.5(4)
N3 C10 C11 Cl1 -176.01(19)
C10 C11 C12 N5 178.4(2)
Cl1 C11 C12 N5 -3.4(4)
C10 C11 C12 C13 -2.5(4)
Cl1 C11 C12 C13 175.65(19)
C14 N5 C12 C11 162.1(3)
C17 N5 C12 C11 -61.4(4)
C14 N5 C12 C13 -16.9(4)
C17 N5 C12 C13 119.5(3)
N3 N4 C13 C12 0.6(4)
C11 C12 C13 N4 1.0(4)
N5 C12 C13 N4 -179.8(3)
C12 N5 C14 C15 -167.2(3)
C17 N5 C14 C15 53.9(4)
C16 O3 C15 C14 60.0(5)
N5 C14 C15 O3 -58.0(4)
C15 O3 C16 C17 -58.7(5)
C12 N5 C17 C16 168.4(3)
C14 N5 C17 C16 -52.8(4)
O3 C16 C17 N5 55.0(5)

_cod_database_fobs_code 1545560
